data_7226802
loop_
_publ_author_name
'Kim, Hyejin'
'Choi, Sung Ho'
'Ahn, Duseong'
'Kim, Yoseph'
'Ryu, Ji Yeon'
'Lee, Junseong'
'Kim, Youngjo'

_publ_section_title
;
 Facile synthesis of a dimeric titanium(iv) complex with terminal
 Ti&#xE001;O moieties and its application as a catalyst for the
 cycloaddition reaction of CO2to epoxides
;
_journal_issue 100
_journal_name_full 'RSC Adv.'
_journal_page_first 97800
_journal_paper_doi 10.1039/C6RA23255H
_journal_volume 6
_journal_year 2016
_chemical_formula_sum 'C19 H34 N2 O4 Ti'
_chemical_formula_weight 402.38
_chemical_name_systematic
;
 ?
;
_space_group_crystal_system monoclinic
_space_group_IT_number 14
_space_group_name_Hall '-P 2yn'
_space_group_name_H-M_alt 'P 1 21/n 1'
_symmetry_space_group_name_Hall '-P 2yn'
_symmetry_space_group_name_H-M 'P 1 21/n 1'
_atom_sites_solution_hydrogens geom
_audit_creation_method SHELXL-2014
_audit_update_record
;
2016-08-06 deposited with the CCDC.
2016-10-07 downloaded from the CCDC.
;
_cell_angle_alpha 90
_cell_angle_beta 103.9490(10)
_cell_angle_gamma 90
_cell_formula_units_Z 4
_cell_length_a 10.1045(2)
_cell_length_b 14.8386(3)
_cell_length_c 14.7511(3)
_cell_measurement_reflns_used 9924
_cell_measurement_temperature 100(2)
_cell_measurement_theta_max 30.59
_cell_measurement_theta_min 2.22
_cell_volume 2146.51(8)
_computing_cell_refinement 'Bruker SAINT'
_computing_data_collection 'Bruker APEX2'
_computing_data_reduction 'Bruker SAINT'
_computing_molecular_graphics 'Bruker SHELXTL'
_computing_publication_material 'Bruker SHELXTL'
_computing_structure_refinement 'SHELXL-97 (Sheldrick, 2008)'
_computing_structure_solution 'SHELXS-97 (Sheldrick, 2008)'
_diffrn_ambient_temperature 100(2)
_diffrn_measured_fraction_theta_full 1.000
_diffrn_measured_fraction_theta_max 0.995
_diffrn_measurement_device_type 'Bruker APEX-II CCD'
_diffrn_measurement_method '\f and \w scans'
_diffrn_radiation_monochromator graphite
_diffrn_radiation_source 'sealed tube'
_diffrn_radiation_type MoK\a
_diffrn_radiation_wavelength 0.71073
_diffrn_reflns_av_R_equivalents 0.0170
_diffrn_reflns_av_unetI/netI 0.0233
_diffrn_reflns_Laue_measured_fraction_full 1.000
_diffrn_reflns_Laue_measured_fraction_max 0.995
_diffrn_reflns_limit_h_max 14
_diffrn_reflns_limit_h_min -10
_diffrn_reflns_limit_k_max 16
_diffrn_reflns_limit_k_min -21
_diffrn_reflns_limit_l_max 19
_diffrn_reflns_limit_l_min -21
_diffrn_reflns_number 25010
_diffrn_reflns_point_group_measured_fraction_full 1.000
_diffrn_reflns_point_group_measured_fraction_max 0.995
_diffrn_reflns_theta_full 25.242
_diffrn_reflns_theta_max 30.689
_diffrn_reflns_theta_min 1.977
_exptl_absorpt_coefficient_mu 0.423
_exptl_crystal_density_diffrn 1.245
_exptl_crystal_description block
_exptl_crystal_F_000 864
_exptl_crystal_size_max 0.200
_exptl_crystal_size_mid 0.100
_exptl_crystal_size_min 0.100
_refine_diff_density_max 0.375
_refine_diff_density_min -0.423
_refine_diff_density_rms 0.052
_refine_ls_extinction_method none
_refine_ls_goodness_of_fit_ref 1.021
_refine_ls_hydrogen_treatment constr
_refine_ls_matrix_type full
_refine_ls_number_parameters 272
_refine_ls_number_reflns 6620
_refine_ls_number_restraints 0
_refine_ls_restrained_S_all 1.021
_refine_ls_R_factor_all 0.0441
_refine_ls_R_factor_gt 0.0322
_refine_ls_shift/su_max 0.001
_refine_ls_shift/su_mean 0.000
_refine_ls_structure_factor_coef Fsqd
_refine_ls_weighting_details 'w=1/[\s^2^(Fo^2^)+(0.0419P)^2^+0.8343P] where P=(Fo^2^+2Fc^2^)/3'
_refine_ls_weighting_scheme calc
_refine_ls_wR_factor_gt 0.0816
_refine_ls_wR_factor_ref 0.0876
_reflns_Friedel_coverage 0.000
_reflns_number_gt 5490
_reflns_number_total 6620
_reflns_threshold_expression 'I > 2\s(I)'
_cod_data_source_file c6ra23255h2.cif
_cod_data_source_block kyj40-1
_cod_database_code 7226802
_shelx_space_group_comment
;
The symmetry employed for this shelxl refinement is uniquely defined
by the following loop, which should always be used as a source of
symmetry information in preference to the above space-group names.
They are only intended as comments.
;
_shelx_estimated_absorpt_t_min 0.920
_shelx_estimated_absorpt_t_max 0.959
_shelxl_version_number 2014-3

loop_
_space_group_symop_operation_xyz
'x, y, z'
'-x+1/2, y+1/2, -z+1/2'
'-x, -y, -z'
'x-1/2, -y-1/2, z-1/2'

loop_
_atom_site_label
_atom_site_type_symbol
_atom_site_fract_x
_atom_site_fract_y
_atom_site_fract_z
_atom_site_U_iso_or_equiv
_atom_site_adp_type
_atom_site_occupancy
_atom_site_site_symmetry_order
_atom_site_calc_flag
_atom_site_refinement_flags_posn
_atom_site_refinement_flags_adp
_atom_site_refinement_flags_occupancy
_atom_site_disorder_assembly
_atom_site_disorder_group
Ti1 Ti 0.71489(2) 0.24499(2) 0.07060(2) 0.01231(6) Uani 1 1 d . . . . .
N1 N 0.83094(10) 0.15251(6) 0.31557(6) 0.01523(18) Uani 1 1 d . . . . .
N2 N 0.64340(9) 0.19452(6) 0.19596(6) 0.01556(18) Uani 1 1 d . . . . .
O1 O 0.88379(8) 0.25438(6) 0.14740(6) 0.02191(18) Uani 1 1 d . . . . .
O2 O 0.53973(8) 0.29276(6) 0.05341(5) 0.01791(16) Uani 1 1 d . . . . .
O3 O 0.70610(10) 0.13570(6) 0.01536(7) 0.0266(2) Uani 1 1 d . . . . .
O4 O 0.75076(8) 0.32659(6) -0.01604(5) 0.01788(16) Uani 1 1 d . . . . .
C1 C 0.90013(12) 0.09115(8) 0.37918(8) 0.0193(2) Uani 1 1 d . . . . .
H1 H 0.9910 0.1043 0.4122 0.023 Uiso 1 1 calc R U . . .
C2 C 0.84300(13) 0.01256(8) 0.39637(8) 0.0213(2) Uani 1 1 d . . . . .
H2 H 0.8930 -0.0299 0.4395 0.026 Uiso 1 1 calc R U . . .
C3 C 0.70708(13) -0.00433(8) 0.34841(8) 0.0210(2) Uani 1 1 d . . . . .
H3 H 0.6634 -0.0581 0.3608 0.025 Uiso 1 1 calc R U . . .
C4 C 0.63773(12) 0.05543(8) 0.28464(8) 0.0195(2) Uani 1 1 d . . . . .
H4 H 0.5454 0.0432 0.2543 0.023 Uiso 1 1 calc R U . . .
C5 C 0.70020(11) 0.13654(7) 0.26189(7) 0.0151(2) Uani 1 1 d . . . . .
C6 C 0.89749(12) 0.23988(7) 0.31140(8) 0.0171(2) Uani 1 1 d . . . . .
H6A H 0.9611 0.2516 0.3727 0.021 Uiso 1 1 calc R U . . .
H6B H 0.8271 0.2877 0.3008 0.021 Uiso 1 1 calc R U . . .
C7 C 0.97652(12) 0.24654(8) 0.23514(8) 0.0184(2) Uani 1 1 d . . . . .
C8 C 1.06539(14) 0.33102(9) 0.25506(10) 0.0286(3) Uani 1 1 d . . . . .
H8A H 1.1082 0.3418 0.2031 0.043 Uiso 1 1 calc R U . . .
H8B H 1.1363 0.3225 0.3128 0.043 Uiso 1 1 calc R U . . .
H8C H 1.0087 0.3829 0.2621 0.043 Uiso 1 1 calc R U . . .
C9 C 1.06592(14) 0.16395(9) 0.23403(9) 0.0272(3) Uani 1 1 d . . . . .
H9A H 1.0082 0.1103 0.2193 0.041 Uiso 1 1 calc R U . . .
H9B H 1.1288 0.1566 0.2955 0.041 Uiso 1 1 calc R U . . .
H9C H 1.1182 0.1719 0.1866 0.041 Uiso 1 1 calc R U . . .
C10 C 0.49531(12) 0.18518(8) 0.15921(8) 0.0184(2) Uani 1 1 d . . . . .
H10A H 0.4500 0.1747 0.2108 0.022 Uiso 1 1 calc R U . . .
H10B H 0.4747 0.1338 0.1152 0.022 Uiso 1 1 calc R U . . .
C11 C 0.44590(12) 0.27346(8) 0.10906(8) 0.0182(2) Uani 1 1 d . . . . .
C12 C 0.44773(14) 0.34977(9) 0.17832(9) 0.0264(3) Uani 1 1 d . . . . .
H12A H 0.5393 0.3551 0.2196 0.040 Uiso 1 1 calc R U . . .
H12B H 0.3819 0.3369 0.2157 0.040 Uiso 1 1 calc R U . . .
H12C H 0.4232 0.4064 0.1443 0.040 Uiso 1 1 calc R U . . .
C13 C 0.30362(12) 0.26255(10) 0.04527(10) 0.0272(3) Uani 1 1 d . . . . .
H13A H 0.2737 0.3201 0.0145 0.041 Uiso 1 1 calc R U . . .
H13B H 0.2399 0.2439 0.0824 0.041 Uiso 1 1 calc R U . . .
H13C H 0.3058 0.2166 -0.0021 0.041 Uiso 1 1 calc R U . . .
C14 C 0.7996(2) 0.06053(11) 0.01864(12) 0.0293(5) Uani 0.810(4) 1 d . . P A 1
H14 H 0.8946 0.0827 0.0451 0.035 Uiso 0.810(4) 1 calc R U P A 1
C15 C 0.7910(3) 0.02560(17) -0.07839(17) 0.0337(5) Uani 0.810(4) 1 d . . P A 1
H15A H 0.6965 0.0089 -0.1077 0.051 Uiso 0.810(4) 1 calc R U P A 1
H15B H 0.8498 -0.0274 -0.0751 0.051 Uiso 0.810(4) 1 calc R U P A 1
H15C H 0.8210 0.0726 -0.1156 0.051 Uiso 0.810(4) 1 calc R U P A 1
C16 C 0.7690(4) -0.01155(16) 0.08165(18) 0.0537(8) Uani 0.810(4) 1 d . . P A 1
H16A H 0.7864 0.0115 0.1457 0.081 Uiso 0.810(4) 1 calc R U P A 1
H16B H 0.8275 -0.0639 0.0799 0.081 Uiso 0.810(4) 1 calc R U P A 1
H16C H 0.6731 -0.0294 0.0606 0.081 Uiso 0.810(4) 1 calc R U P A 1
C14A C 0.6963(10) 0.0484(5) -0.0097(6) 0.033(2) Uani 0.190(4) 1 d . . P A 2
H14A H 0.6171 0.0414 -0.0649 0.040 Uiso 0.190(4) 1 calc R U P A 2
C15A C 0.8217(17) 0.0340(10) -0.0406(9) 0.057(4) Uani 0.190(4) 1 d . . P A 2
C16A C 0.6750(15) -0.0127(5) 0.0664(7) 0.042(3) Uani 0.190(4) 1 d . . P A 2
H16D H 0.7444 -0.0002 0.1240 0.063 Uiso 0.190(4) 1 calc R U P A 2
H16E H 0.6826 -0.0755 0.0480 0.063 Uiso 0.190(4) 1 calc R U P A 2
H16F H 0.5842 -0.0022 0.0770 0.063 Uiso 0.190(4) 1 calc R U P A 2
C17 C 0.87678(12) 0.35637(8) -0.03234(8) 0.0188(2) Uani 1 1 d . . . . .
H17 H 0.9428 0.3650 0.0295 0.023 Uiso 1 1 calc R U . . .
C18 C 0.93414(13) 0.28522(10) -0.08644(9) 0.0271(3) Uani 1 1 d . . . . .
H18A H 0.9495 0.2292 -0.0502 0.041 Uiso 1 1 calc R U . . .
H18B H 1.0207 0.3065 -0.0976 0.041 Uiso 1 1 calc R U . . .
H18C H 0.8692 0.2741 -0.1464 0.041 Uiso 1 1 calc R U . . .
C19 C 0.85649(14) 0.44669(9) -0.08256(9) 0.0253(3) Uani 1 1 d . . . . .
H19A H 0.7988 0.4385 -0.1457 0.038 Uiso 1 1 calc R U . . .
H19B H 0.9452 0.4709 -0.0864 0.038 Uiso 1 1 calc R U . . .
H19C H 0.8124 0.4889 -0.0479 0.038 Uiso 1 1 calc R U . . .

loop_
_atom_site_aniso_label
_atom_site_aniso_U_11
_atom_site_aniso_U_22
_atom_site_aniso_U_33
_atom_site_aniso_U_23
_atom_site_aniso_U_13
_atom_site_aniso_U_12
Ti1 0.01257(9) 0.01291(9) 0.01103(9) 0.00016(6) 0.00202(6) -0.00025(7)
N1 0.0192(5) 0.0135(4) 0.0118(4) 0.0012(3) 0.0015(3) 0.0007(4)
N2 0.0140(4) 0.0168(4) 0.0152(4) 0.0042(3) 0.0023(3) 0.0007(3)
O1 0.0140(4) 0.0355(5) 0.0144(4) 0.0058(3) -0.0002(3) -0.0039(3)
O2 0.0132(4) 0.0228(4) 0.0181(4) 0.0086(3) 0.0046(3) 0.0019(3)
O3 0.0342(5) 0.0168(4) 0.0296(5) -0.0060(3) 0.0091(4) -0.0003(4)
O4 0.0155(4) 0.0226(4) 0.0160(3) 0.0040(3) 0.0046(3) -0.0028(3)
C1 0.0230(6) 0.0187(5) 0.0136(5) 0.0014(4) -0.0005(4) 0.0035(4)
C2 0.0284(6) 0.0175(5) 0.0161(5) 0.0045(4) 0.0014(4) 0.0046(5)
C3 0.0271(6) 0.0162(5) 0.0197(5) 0.0040(4) 0.0056(5) -0.0007(5)
C4 0.0201(5) 0.0183(5) 0.0194(5) 0.0052(4) 0.0032(4) -0.0007(4)
C5 0.0173(5) 0.0152(5) 0.0129(4) 0.0011(4) 0.0039(4) 0.0013(4)
C6 0.0209(5) 0.0140(5) 0.0143(4) 0.0001(4) 0.0003(4) -0.0009(4)
C7 0.0146(5) 0.0216(5) 0.0164(5) 0.0033(4) -0.0012(4) -0.0017(4)
C8 0.0209(6) 0.0281(6) 0.0316(6) 0.0068(5) -0.0038(5) -0.0076(5)
C9 0.0227(6) 0.0311(7) 0.0285(6) 0.0026(5) 0.0074(5) 0.0045(5)
C10 0.0142(5) 0.0209(5) 0.0199(5) 0.0072(4) 0.0037(4) -0.0007(4)
C11 0.0136(5) 0.0219(5) 0.0199(5) 0.0079(4) 0.0054(4) 0.0018(4)
C12 0.0260(6) 0.0261(6) 0.0301(6) 0.0041(5) 0.0125(5) 0.0056(5)
C13 0.0139(5) 0.0381(7) 0.0286(6) 0.0132(5) 0.0034(5) 0.0008(5)
C14 0.0369(11) 0.0209(8) 0.0268(8) -0.0049(6) 0.0015(7) 0.0084(7)
C15 0.0453(13) 0.0281(10) 0.0278(11) -0.0084(10) 0.0088(11) 0.0134(9)
C16 0.100(2) 0.0259(10) 0.0415(12) 0.0035(9) 0.0294(16) 0.0145(14)
C14A 0.051(6) 0.016(3) 0.034(4) -0.004(3) 0.013(4) -0.001(3)
C15A 0.078(10) 0.055(7) 0.040(7) -0.008(6) 0.018(7) 0.030(7)
C16A 0.086(8) 0.009(3) 0.038(5) 0.002(3) 0.028(6) 0.002(4)
C17 0.0160(5) 0.0251(6) 0.0153(5) 0.0011(4) 0.0036(4) -0.0055(4)
C18 0.0218(6) 0.0345(7) 0.0272(6) -0.0011(5) 0.0102(5) -0.0005(5)
C19 0.0271(6) 0.0265(6) 0.0221(5) 0.0033(5) 0.0057(5) -0.0095(5)

loop_
_atom_type_symbol
_atom_type_description
_atom_type_scat_dispersion_real
_atom_type_scat_dispersion_imag
_atom_type_scat_source
C C 0.0033 0.0016 'International Tables Vol C Tables 4.2.6.8 and 6.1.1.4'
H H 0.0000 0.0000 'International Tables Vol C Tables 4.2.6.8 and 6.1.1.4'
N N 0.0061 0.0033 'International Tables Vol C Tables 4.2.6.8 and 6.1.1.4'
O O 0.0106 0.0060 'International Tables Vol C Tables 4.2.6.8 and 6.1.1.4'
Ti Ti 0.2776 0.4457 'International Tables Vol C Tables 4.2.6.8 and 6.1.1.4'

loop_
_geom_angle_atom_site_label_1
_geom_angle_atom_site_label_2
_geom_angle_atom_site_label_3
_geom_angle
O3 Ti1 O1 106.71(4)
O3 Ti1 O4 105.73(4)
O1 Ti1 O4 93.98(4)
O3 Ti1 O2 109.73(4)
O1 Ti1 O2 140.83(4)
O4 Ti1 O2 89.70(4)
O3 Ti1 N2 94.63(4)
O1 Ti1 N2 87.29(4)
O4 Ti1 N2 158.25(4)
O2 Ti1 N2 76.01(3)
C1 N1 C5 122.36(10)
C1 N1 C6 116.84(9)
C5 N1 C6 120.64(9)
C5 N2 C10 115.65(9)
C5 N2 Ti1 130.37(7)
C10 N2 Ti1 103.09(6)
C7 O1 Ti1 152.41(8)
C11 O2 Ti1 125.90(7)
C14A O3 Ti1 168.8(3)
C14 O3 Ti1 135.37(10)
C17 O4 Ti1 130.52(7)
C2 C1 N1 122.04(11)
C1 C2 C3 117.93(11)
C4 C3 C2 120.65(11)
C3 C4 C5 121.79(11)
N2 C5 N1 119.58(10)
N2 C5 C4 125.48(10)
N1 C5 C4 114.94(9)
N1 C6 C7 114.38(9)
O1 C7 C9 108.74(10)
O1 C7 C8 109.81(9)
C9 C7 C8 109.81(11)
O1 C7 C6 109.35(9)
C9 C7 C6 111.78(10)
C8 C7 C6 107.33(10)
N2 C10 C11 106.41(9)
O2 C11 C12 109.58(10)
O2 C11 C13 108.97(9)
C12 C11 C13 110.49(10)
O2 C11 C10 105.44(9)
C12 C11 C10 111.29(10)
C13 C11 C10 110.93(10)
O3 C14 C16 109.77(17)
O3 C14 C15 110.11(16)
C16 C14 C15 111.78(18)
O3 C14A C15A 102.4(8)
O3 C14A C16A 113.0(6)
C15A C14A C16A 115.9(9)
O4 C17 C18 110.08(10)
O4 C17 C19 109.58(10)
C18 C17 C19 112.33(10)

loop_
_geom_bond_atom_site_label_1
_geom_bond_atom_site_label_2
_geom_bond_distance
Ti1 O3 1.8074(9)
Ti1 O1 1.8119(8)
Ti1 O4 1.8586(8)
Ti1 O2 1.8663(8)
Ti1 N2 2.2685(9)
N1 C1 1.3719(14)
N1 C5 1.3871(14)
N1 C6 1.4685(14)
N2 C5 1.3215(13)
N2 C10 1.4701(14)
O1 C7 1.4078(13)
O2 C11 1.4247(13)
O3 C14A 1.344(7)
O3 C14 1.4553(19)
O4 C17 1.4220(13)
C1 C2 1.3520(17)
C2 C3 1.4076(18)
C3 C4 1.3582(16)
C4 C5 1.4358(15)
C6 C7 1.5317(16)
C7 C9 1.5249(18)
C7 C8 1.5287(17)
C10 C11 1.5279(16)
C11 C12 1.5224(18)
C11 C13 1.5252(17)
C14 C16 1.497(3)
C14 C15 1.505(3)
C14A C15A 1.461(18)
C14A C16A 1.498(11)
C17 C18 1.5200(18)
C17 C19 1.5211(17)
